data_2209508
loop_
_publ_author_name
'Lough, Alan J.'
'Villeneuve, Karine'
'Tam, William'

_publ_section_title
;
 Ethyl 2-acetonyl-3-(1<i>H</i>-isochromen-1-yl)acrylate
;
_journal_coeditor_code HB2068
_journal_issue 7
_journal_name_full 'Acta Crystallographica Section E'
_journal_page_first o2582
_journal_page_last o2583
_journal_paper_doi 10.1107/S1600536806019751
_journal_volume 62
_journal_year 2006
_chemical_formula_iupac 'C17 H18 O4'
_chemical_formula_moiety 'C17 H18 O4'
_chemical_formula_sum 'C17 H18 O4'
_chemical_formula_weight 286.31
_chemical_name_systematic
;
Ethyl 2-acetonyl-3-(1H-isochromen-1-yl)acrylate
;
_space_group_IT_number 33
_symmetry_cell_setting orthorhombic
_symmetry_space_group_name_Hall 'P 2c -2n'
_symmetry_space_group_name_H-M 'P n a 21'
_atom_sites_solution_hydrogens geom
_atom_sites_solution_primary direct
_atom_sites_solution_secondary difmap
_cell_angle_alpha 90.00
_cell_angle_beta 90.00
_cell_angle_gamma 90.00
_cell_formula_units_Z 4
_cell_length_a 9.6237(7)
_cell_length_b 18.8830(12)
_cell_length_c 8.4729(4)
_cell_measurement_reflns_used 17321
_cell_measurement_temperature 150.0(10)
_cell_measurement_theta_max 27.5
_cell_measurement_theta_min 2.6
_cell_volume 1539.73(17)
_computing_cell_refinement 'DENZO-SMN (Otwinowski & Minor, 1997)'
_computing_data_collection 'COLLECT (Nonius, 2002)'
_computing_data_reduction DENZO-SMN
_computing_molecular_graphics SHELXTL
_computing_publication_material SHELXTL
_computing_structure_refinement 'SHELXTL (Sheldrick, 2001)'
_computing_structure_solution 'SIR92 (Altomare et al., 1994)'
_diffrn_ambient_temperature 150(2)
_diffrn_detector_area_resol_mean 9
_diffrn_measured_fraction_theta_full 0.985
_diffrn_measured_fraction_theta_max 0.985
_diffrn_measurement_device_type 'Bruker--Nonius KappaCCD'
_diffrn_measurement_method '\f scans and \w scans with \k offsets'
_diffrn_radiation_monochromator graphite
_diffrn_radiation_source 'fine-focus sealed tube'
_diffrn_radiation_type MoK\a
_diffrn_radiation_wavelength 0.71073
_diffrn_reflns_av_R_equivalents 0.0420
_diffrn_reflns_av_sigmaI/netI 0.0328
_diffrn_reflns_limit_h_max 12
_diffrn_reflns_limit_h_min -11
_diffrn_reflns_limit_k_max 24
_diffrn_reflns_limit_k_min -20
_diffrn_reflns_limit_l_max 10
_diffrn_reflns_limit_l_min -10
_diffrn_reflns_number 7737
_diffrn_reflns_theta_full 27.46
_diffrn_reflns_theta_max 27.46
_diffrn_reflns_theta_min 3.02
_diffrn_standards_number 0
_exptl_absorpt_coefficient_mu 0.087
_exptl_absorpt_correction_T_max 0.986
_exptl_absorpt_correction_T_min 0.882
_exptl_absorpt_correction_type multi-scan
_exptl_absorpt_process_details '(SORTAV; Blessing 1995)'
_exptl_crystal_colour 27.5
_exptl_crystal_density_diffrn 1.235
_exptl_crystal_density_method 'not measured'
_exptl_crystal_description 2.6
_exptl_crystal_F_000 608
_exptl_crystal_size_max 0.45
_exptl_crystal_size_mid 0.22
_exptl_crystal_size_min 0.16
_refine_diff_density_max 0.204
_refine_diff_density_min -0.151
_refine_ls_extinction_coef 0.070(9)
_refine_ls_extinction_expression Fc^*^=kFc[1+0.001xFc^2^\l^3^/sin(2\q)]^-1/4^
_refine_ls_extinction_method SHELXTL
_refine_ls_goodness_of_fit_ref 1.071
_refine_ls_hydrogen_treatment constr
_refine_ls_matrix_type full
_refine_ls_number_parameters 211
_refine_ls_number_reflns 1857
_refine_ls_number_restraints 3
_refine_ls_restrained_S_all 1.070
_refine_ls_R_factor_all 0.0505
_refine_ls_R_factor_gt 0.0397
_refine_ls_shift/su_max 0.001
_refine_ls_shift/su_mean 0.000
_refine_ls_structure_factor_coef Fsqd
_refine_ls_weighting_details 'calc w=1/[\s^2^(Fo^2^)+(0.0434P)^2^+0.2438P] where P=(Fo^2^+2Fc^2^)/3'
_refine_ls_weighting_scheme calc
_refine_ls_wR_factor_gt 0.0932
_refine_ls_wR_factor_ref 0.0992
_reflns_number_gt 1567
_reflns_number_total 1857
_reflns_threshold_expression I>2\s(I)
_cod_data_source_file hb2068.cif
_cod_data_source_block III
_cod_depositor_comments
;
The following automatic conversions were performed:
'_symmetry_cell_setting' value 'Orthorhombic' changed to 'orthorhombic'
according to '/home/saulius/struct/CIF-dictionaries/cif_core.dic'
dictionary named 'cif_core.dic' version 2.4.1 from 2010-06-29.

Automatic conversion script
Id: cif_fix_enum 1527 2010-12-29 10:47:43Z saulius 

The following automatic conversions were performed:

'_symmetry_cell_setting' value 'Orthorhombic' changed to
'orthorhombic' according to
/home/saulius/struct/CIF-dictionaries/cif_core.dic dictionary named
'cif_core.dic' version 2.4.1 from 2010-06-29.

Automatic conversion script
Id: cif_fix_values 1715 2011-07-08 13:25:40Z adriana 
;
_cod_database_code 2209508
_cod_database_fobs_code 2209508

loop_
_symmetry_equiv_pos_as_xyz
'x, y, z'
'-x, -y, z+1/2'
'x+1/2, -y+1/2, z'
'-x+1/2, y+1/2, z+1/2'

loop_
_atom_site_type_symbol
_atom_site_label
_atom_site_fract_x
_atom_site_fract_y
_atom_site_fract_z
_atom_site_U_iso_or_equiv
_atom_site_adp_type
_atom_site_calc_flag
_atom_site_refinement_flags
_atom_site_occupancy
_atom_site_disorder_assembly
_atom_site_disorder_group
O O1 0.22103(18) 0.67060(8) -0.1596(2) 0.0515(5) Uani d . 1 . .
O O2 0.72362(19) 0.65999(11) 0.2194(3) 0.0734(7) Uani d . 1 A .
O O3 0.5163(2) 0.69790(12) 0.3017(3) 0.0682(6) Uani d D 1 A 1
O O4 0.5694(2) 0.49536(9) 0.1604(2) 0.0538(5) Uani d . 1 . .
C C1 0.1086(3) 0.69576(15) -0.0767(3) 0.0562(7) Uani d . 1 . .
H H1A 0.0770 0.7423 -0.0996 0.067 Uiso calc R 1 . .
C C2 0.0416(3) 0.65938(14) 0.0330(4) 0.0544(7) Uani d . 1 . .
H H2A -0.0309 0.6811 0.0916 0.065 Uiso calc R 1 . .
C C3 0.0790(2) 0.58608(13) 0.0637(3) 0.0456(6) Uani d . 1 . .
C C4 -0.0049(3) 0.53905(16) 0.1480(3) 0.0549(7) Uani d . 1 . .
H H4A -0.0874 0.5557 0.1972 0.066 Uiso calc R 1 . .
C C5 0.0317(3) 0.46841(16) 0.1602(3) 0.0564(7) Uani d . 1 . .
H H5A -0.0258 0.4368 0.2180 0.068 Uiso calc R 1 . .
C C6 0.1516(3) 0.44342(14) 0.0886(4) 0.0538(6) Uani d . 1 . .
H H6A 0.1756 0.3948 0.0967 0.065 Uiso calc R 1 . .
C C7 0.2368(2) 0.48968(12) 0.0050(3) 0.0441(5) Uani d . 1 . .
H H7A 0.3187 0.4726 -0.0449 0.053 Uiso calc R 1 . .
C C8 0.2019(2) 0.56074(12) -0.0054(3) 0.0395(5) Uani d . 1 . .
C C9 0.2975(2) 0.61428(11) -0.0811(3) 0.0410(5) Uani d . 1 . .
H H9A 0.3572 0.5896 -0.1604 0.049 Uiso calc R 1 . .
C C10 0.3892(2) 0.64655(11) 0.0437(3) 0.0398(5) Uani d . 1 . .
H H10A 0.3477 0.6800 0.1128 0.048 Uiso calc R 1 . .
C C11 0.5236(2) 0.63228(11) 0.0659(3) 0.0400(5) Uani d . 1 A .
C C12 0.6098(2) 0.58315(11) -0.0346(3) 0.0422(5) Uani d . 1 . .
H H12A 0.7044 0.6031 -0.0459 0.051 Uiso calc R 1 . .
H H12B 0.5681 0.5803 -0.1412 0.051 Uiso calc R 1 . .
C C13 0.6203(2) 0.50943(11) 0.0337(3) 0.0402(5) Uani d . 1 . .
C C14 0.6945(3) 0.45530(13) -0.0636(3) 0.0526(6) Uani d . 1 . .
H H14A 0.7019 0.4110 -0.0038 0.079 Uiso calc R 1 . .
H H14B 0.7878 0.4726 -0.0895 0.079 Uiso calc R 1 . .
H H14C 0.6425 0.4468 -0.1612 0.079 Uiso calc R 1 . .
C C15 0.5995(3) 0.66428(13) 0.2008(4) 0.0510(6) Uani d . 1 . .
C C16 0.5950(6) 0.7384(4) 0.4218(7) 0.060(2) Uani d PD 0.598(10) A 1
H H16A 0.6481 0.7059 0.4909 0.072 Uiso calc PR 0.598(10) A 1
H H16B 0.6609 0.7714 0.3704 0.072 Uiso calc PR 0.598(10) A 1
C C17 0.4953(8) 0.7761(4) 0.5100(8) 0.094(3) Uani d PD 0.598(10) A 1
H H17A 0.5423 0.8050 0.5899 0.141 Uiso calc PR 0.598(10) A 1
H H17B 0.4324 0.7427 0.5619 0.141 Uiso calc PR 0.598(10) A 1
H H17C 0.4420 0.8070 0.4394 0.141 Uiso calc PR 0.598(10) A 1
C C16A 0.5572(14) 0.7149(6) 0.4663(7) 0.125(8) Uani d PD 0.402(10) A 2
H H16C 0.4789 0.7106 0.5415 0.150 Uiso calc PR 0.402(10) A 2
H H16D 0.6372 0.6865 0.5032 0.150 Uiso calc PR 0.402(10) A 2
C C17A 0.5929(14) 0.7858(8) 0.4349(16) 0.117(5) Uani d PD 0.402(10) A 2
H H17D 0.6261 0.8083 0.5321 0.176 Uiso calc PR 0.402(10) A 2
H H17E 0.5111 0.8112 0.3957 0.176 Uiso calc PR 0.402(10) A 2
H H17F 0.6666 0.7872 0.3550 0.176 Uiso calc PR 0.402(10) A 2

loop_
_atom_site_aniso_label
_atom_site_aniso_U_11
_atom_site_aniso_U_22
_atom_site_aniso_U_33
_atom_site_aniso_U_12
_atom_site_aniso_U_13
_atom_site_aniso_U_23
O1 0.0581(11) 0.0507(9) 0.0456(9) 0.0108(8) -0.0073(9) 0.0015(8)
O2 0.0437(11) 0.0828(13) 0.0936(16) 0.0035(10) -0.0195(11) -0.0247(13)
O3 0.0574(12) 0.0813(14) 0.0660(13) 0.0071(10) -0.0177(10) -0.0361(11)
O3A 0.0574(12) 0.0813(14) 0.0660(13) 0.0071(10) -0.0177(10) -0.0361(11)
O4 0.0574(10) 0.0595(10) 0.0446(10) 0.0131(8) 0.0074(8) 0.0117(8)
C1 0.0548(15) 0.0550(14) 0.0588(16) 0.0182(12) -0.0148(14) -0.0109(13)
C2 0.0441(13) 0.0617(15) 0.0573(16) 0.0133(11) -0.0066(12) -0.0182(14)
C3 0.0342(11) 0.0585(13) 0.0441(13) 0.0024(10) -0.0049(10) -0.0144(11)
C4 0.0371(12) 0.0792(19) 0.0484(14) -0.0023(12) -0.0003(11) -0.0102(14)
C5 0.0496(15) 0.0701(18) 0.0494(15) -0.0128(12) 0.0033(12) 0.0018(13)
C6 0.0526(14) 0.0511(13) 0.0577(15) -0.0027(11) 0.0002(12) 0.0007(12)
C7 0.0389(11) 0.0481(12) 0.0454(13) 0.0007(9) -0.0028(10) -0.0029(10)
C8 0.0344(11) 0.0482(12) 0.0359(11) 0.0011(9) -0.0046(9) -0.0065(9)
C9 0.0418(12) 0.0414(11) 0.0397(12) 0.0052(9) -0.0033(10) -0.0022(9)
C10 0.0411(12) 0.0369(10) 0.0414(12) -0.0002(8) 0.0005(10) -0.0029(9)
C11 0.0398(12) 0.0392(11) 0.0411(12) -0.0037(9) -0.0012(10) 0.0016(9)
C12 0.0384(12) 0.0457(12) 0.0427(12) 0.0000(9) 0.0037(10) 0.0029(10)
C13 0.0340(10) 0.0460(11) 0.0406(12) 0.0000(9) -0.0051(10) -0.0007(10)
C14 0.0545(16) 0.0503(13) 0.0530(15) 0.0063(11) 0.0009(13) -0.0053(12)
C15 0.0474(14) 0.0474(13) 0.0581(15) 0.0013(11) -0.0072(12) -0.0082(12)
C16 0.068(4) 0.042(3) 0.071(4) -0.005(3) -0.030(3) -0.032(3)
C17 0.094(5) 0.112(5) 0.076(4) 0.035(4) -0.029(4) -0.053(4)
C16A 0.067(7) 0.053(6) 0.26(2) -0.017(5) -0.036(9) 0.000(9)
C17A 0.106(10) 0.171(15) 0.075(7) 0.015(10) 0.033(7) 0.027(9)

loop_
_atom_type_symbol
_atom_type_description
_atom_type_scat_dispersion_real
_atom_type_scat_dispersion_imag
_atom_type_scat_source
C C 0.0033 0.0016 'International Tables Vol C Tables 4.2.6.8 and 6.1.1.4'
H H 0.0000 0.0000 'International Tables Vol C Tables 4.2.6.8 and 6.1.1.4'
O O 0.0106 0.0060 'International Tables Vol C Tables 4.2.6.8 and 6.1.1.4'

loop_
_geom_angle_atom_site_label_1
_geom_angle_atom_site_label_2
_geom_angle_atom_site_label_3
_geom_angle
_geom_angle_publ_flag
C1 O1 C9 114.6(2) n
C15 O3 C16 112.3(3) ?
C2 C1 O1 124.3(2) ?
C2 C1 H1A 117.9 ?
O1 C1 H1A 117.9 ?
C1 C2 C3 119.9(2) ?
C1 C2 H2A 120.0 ?
C3 C2 H2A 120.0 ?
C4 C3 C8 118.9(2) ?
C4 C3 C2 123.6(2) ?
C8 C3 C2 117.3(2) ?
C5 C4 C3 120.2(2) ?
C5 C4 H4A 119.9 ?
C3 C4 H4A 119.9 ?
C4 C5 C6 120.5(2) ?
C4 C5 H5A 119.8 ?
C6 C5 H5A 119.8 ?
C5 C6 C7 120.0(2) ?
C5 C6 H6A 120.0 ?
C7 C6 H6A 120.0 ?
C8 C7 C6 119.8(2) ?
C8 C7 H7A 120.1 ?
C6 C7 H7A 120.1 ?
C7 C8 C3 120.5(2) ?
C7 C8 C9 121.83(19) ?
C3 C8 C9 117.5(2) ?
O1 C9 C10 108.78(17) ?
O1 C9 C8 112.08(17) ?
C10 C9 C8 109.26(19) ?
O1 C9 H9A 108.9 ?
C10 C9 H9A 108.9 ?
C8 C9 H9A 108.9 ?
C11 C10 C9 125.8(2) y
C11 C10 H10A 117.1 ?
C9 C10 H10A 117.1 ?
C10 C11 C15 120.2(2) ?
C10 C11 C12 125.3(2) ?
C15 C11 C12 114.52(19) ?
C11 C12 C13 112.76(19) ?
C11 C12 H12A 109.0 ?
C13 C12 H12A 109.0 ?
C11 C12 H12B 109.0 ?
C13 C12 H12B 109.0 ?
H12A C12 H12B 107.8 ?
O4 C13 C14 122.2(2) ?
O4 C13 C12 121.0(2) ?
C14 C13 C12 116.8(2) ?
C13 C14 H14A 109.5 ?
C13 C14 H14B 109.5 ?
H14A C14 H14B 109.5 ?
C13 C14 H14C 109.5 ?
H14A C14 H14C 109.5 ?
H14B C14 H14C 109.5 ?
O2 C15 O3 122.8(3) n
O2 C15 C11 124.0(3) n
O3 C15 C11 113.1(2) n
C17 C16 O3 106.1(5) ?
C17 C16 H16A 110.5 ?
O3 C16 H16A 110.5 ?
C17 C16 H16B 110.5 ?
O3 C16 H16B 110.5 ?
H16A C16 H16B 108.7 ?
C16 C17 H17A 109.5 ?
C16 C17 H17B 109.5 ?
H17A C17 H17B 109.5 ?
C16 C17 H17C 109.5 ?
H17A C17 H17C 109.5 ?
H17B C17 H17C 109.5 ?
C17A C16A H16C 112.7 ?
C17A C16A H16D 112.7 ?
H16C C16A H16D 110.2 ?
C16A C17A H17D 109.5 ?
C16A C17A H17E 109.5 ?
H17D C17A H17E 109.5 ?
C16A C17A H17F 109.5 ?
H17D C17A H17F 109.5 ?
H17E C17A H17F 109.5 ?

loop_
_geom_bond_atom_site_label_1
_geom_bond_atom_site_label_2
_geom_bond_distance
_geom_bond_publ_flag
C1 C2 1.323(4) n
C1 O1 1.375(3) y
C9 O1 1.454(3) y
O2 C15 1.208(3) ?
O3 C15 1.332(3) ?
O3 C16 1.481(5) ?
O4 C13 1.209(3) ?
C1 H1A 0.9500 ?
C2 C3 1.454(4) ?
C2 H2A 0.9500 ?
C3 C4 1.397(4) ?
C3 C8 1.403(3) ?
C4 C5 1.383(4) ?
C4 H4A 0.9500 ?
C5 C6 1.387(4) ?
C5 H5A 0.9500 ?
C6 C7 1.392(4) ?
C6 H6A 0.9500 ?
C7 C8 1.386(3) ?
C7 H7A 0.9500 ?
C8 C9 1.510(3) ?
C9 C10 1.506(3) ?
C9 H9A 1.0000 ?
C10 C11 1.335(3) n
C10 H10A 0.9500 ?
C11 C15 1.484(3) ?
C11 C12 1.508(3) ?
C12 C13 1.511(3) ?
C12 H12A 0.9900 ?
C12 H12B 0.9900 ?
C13 C14 1.495(3) ?
C14 H14A 0.9800 ?
C14 H14B 0.9800 ?
C14 H14C 0.9800 ?
C16 C17 1.409(7) ?
C16 H16A 0.9900 ?
C16 H16B 0.9900 ?
C17 H17A 0.9800 ?
C17 H17B 0.9800 ?
C17 H17C 0.9800 ?
C16A C17A 1.408(8) ?
C16A H16C 0.9900 ?
C16A H16D 0.9900 ?
C17A H17D 0.9800 ?
C17A H17E 0.9800 ?
C17A H17F 0.9800 ?

loop_
_geom_hbond_atom_site_label_D
_geom_hbond_atom_site_label_H
_geom_hbond_atom_site_label_A
_geom_hbond_site_symmetry_A
_geom_hbond_distance_DH
_geom_hbond_distance_HA
_geom_hbond_distance_DA
_geom_hbond_angle_DHA
C9 H9A O4 2_664 1.00 2.32 3.275(3) 160
C12 H12B O4 2_664 0.99 2.57 3.442(3) 147
